data_9014082
loop_
_publ_author_name
'Alberti, A.'
'Galli, E.'
'Vezzalini, G.'
'Passaglia, E.'
'Zanazzi, P. F.'

_publ_section_title
;
 Position of cations and water molecules in hydrated chabazite.
 Natural and Na-, Ca-, Sr- and K-exchanged chabazites
 Note: Natural chabazite
;
_journal_name_full Zeolites
_journal_page_first 303
_journal_page_last 309
_journal_paper_doi 10.1016/S0144-2449(82)80075-4
_journal_volume 2
_journal_year 1982
_chemical_compound_source 'Keller, Nidda, Germany'
_chemical_formula_sum 'Al3.84 Ca1.6 H30.08 K0.17 Mg0.4 O39.04 Si8.16 Sr0.34'
_chemical_name_mineral Chabazite-Ca
_space_group_IT_number 166
_symmetry_space_group_name_Hall '-P 3* 2'
_symmetry_space_group_name_H-M 'R -3 m :R'
_cell_angle_alpha 94.14
_cell_angle_beta 94.14
_cell_angle_gamma 94.14
_cell_formula_units_Z 1
_cell_length_a 9.428
_cell_length_b 9.428
_cell_length_c 9.428
_cell_volume 831.133
_database_code_amcsd 0017686
_exptl_crystal_density_diffrn 2.194
_cod_original_sg_symbol_H-M 'R -3 m'
_cod_original_formula_sum 'K.17 Mg.4 Ca1.6 Sr.34 (Al3.84 Si8.16) O39.04 H30.08'
_cod_database_code 9014082

loop_
_space_group_symop_operation_xyz
x,y,z
-x,-z,-y
-z,-x,-y
y,x,z
y,z,x
-z,-y,-x
-x,-y,-z
x,z,y
z,x,y
-y,-x,-z
-y,-z,-x
z,y,x

loop_
_atom_site_label
_atom_site_fract_x
_atom_site_fract_y
_atom_site_fract_z
_atom_site_occupancy
_atom_site_U_iso_or_equiv
_atom_site_type_symbol
_atom_site_attached_hydrogens
K1 0.00000 0.00000 0.00000 0.01000 0.06079 K 0
Mg1 0.00000 0.00000 0.00000 0.02000 0.06079 Mg 0
Ca1 0.00000 0.00000 0.00000 0.10000 0.06079 Ca 0
Sr1 0.00000 0.00000 0.00000 0.02000 0.06079 Sr 0
K2 0.19650 0.19650 0.19650 0.03000 0.02533 K 0
Mg2 0.19650 0.19650 0.19650 0.08000 0.02533 Mg 0
Ca2 0.19650 0.19650 0.19650 0.29000 0.02533 Ca 0
Sr2 0.19650 0.19650 0.19650 0.06000 0.02533 Sr 0
K3 0.40600 0.40600 0.40600 0.02000 0.04939 K 0
Mg3 0.40600 0.40600 0.40600 0.05000 0.04939 Mg 0
Ca3 0.40600 0.40600 0.40600 0.19000 0.04939 Ca 0
Sr3 0.40600 0.40600 0.40600 0.04000 0.04939 Sr 0
K4 0.57900 0.57900 0.23300 0.01000 0.05446 K 0
Mg4 0.57900 0.57900 0.23300 0.02000 0.05446 Mg 0
Ca4 0.57900 0.57900 0.23300 0.09000 0.05446 Ca 0
Sr4 0.57900 0.57900 0.23300 0.02000 0.05446 Sr 0
Al1 0.10350 0.33380 0.87410 0.32000 0.01039 Al 0
Si1 0.10350 0.33380 0.87410 0.68000 0.01039 Si 0
O1 0.26510 -0.26510 0.00000 1.00000 0.03344 O 0
O2 0.15360 -0.15360 0.50000 1.00000 0.02178 O 0
O3 0.24940 0.24940 0.89470 1.00000 0.03394 O 0
O4 0.02140 0.02140 0.32340 1.00000 0.03204 O 0
Wat1 0.50000 0.50000 0.00000 1.00000 0.13805 O 2
Wat2 0.25600 0.25600 0.50900 0.54000 0.14438 O 2
Wat3 0.19900 0.35700 0.50700 0.33000 0.16465 O 2
Wat4 0.36700 -0.36700 0.50000 0.29000 0.14945 O 2
Wat5 0.58500 0.58500 0.31600 0.26000 0.13298 O 2
Wat6 0.24800 0.24800 0.24800 0.77000 0.06713 O 2

loop_
_cod_changelog_entry_id
_cod_changelog_entry_author
_cod_changelog_entry_date
_cod_changelog_entry_text
1
;cod-tools version 3.8.0
Id: cif_guess_AMCSD_atom_types 9574 2023-05-10 09:00:05Z saulius
;
2023-05-10T18:54:51+03:00
;Derived atom types and hydrogen counts
from atom names that follow the AMCSD naming convention
(Wat == water, O-H == hydroxyl).
;

loop_
_cod_related_entry_id
_cod_related_entry_database
_cod_related_entry_code
1 AMCSD 0017686
